data_7041898
loop_
_publ_author_name
'Suzuki, Shuichi'
'Kira, Sayaka'
'Kozaki, Masatoshi'
'Yamamura, Masaki'
'Hasegawa, Toru'
'Nabeshima, Tatsuya'
'Okada, Keiji'

_publ_section_title
;
 An efficient synthetic method for organometallic radicals: structures and
 properties of gold(i)-(nitronyl nitroxide)-2-ide complexes.
;
_journal_issue 8
_journal_name_full 'Dalton transactions (Cambridge, England : 2003)'
_journal_page_first 2653
_journal_page_last 2659
_journal_paper_doi 10.1039/c6dt04685a
_journal_volume 46
_journal_year 2017
_chemical_formula_moiety 'C29 H31 Au Fe N2 O2 P'
_chemical_formula_sum 'C29 H31 Au Fe N2 O2 P'
_chemical_formula_weight 723.36
_space_group_crystal_system monoclinic
_space_group_IT_number 14
_space_group_name_Hall '-P 2ybc'
_space_group_name_H-M_alt 'P 1 21/c 1'
_symmetry_space_group_name_Hall '-P 2ybc'
_symmetry_space_group_name_H-M 'P 1 21/c 1'
_atom_sites_solution_hydrogens geom
_atom_sites_solution_primary direct
_atom_sites_solution_secondary difmap
_audit_update_record
;
2016-09-21 deposited with the CCDC.
2017-01-30 downloaded from the CCDC.
;
_cell_angle_alpha 90.0000
_cell_angle_beta 114.666(7)
_cell_angle_gamma 90.0000
_cell_formula_units_Z 4
_cell_length_a 11.268(6)
_cell_length_b 19.898(9)
_cell_length_c 13.147(6)
_cell_measurement_reflns_used 7919
_cell_measurement_temperature 200
_cell_measurement_theta_max 27.49
_cell_measurement_theta_min 3.28
_cell_volume 2679(2)
_computing_cell_refinement CrystalClear
_computing_data_collection 'CrystalClear (Rigaku Inc., 2008)'
_computing_data_reduction CrystalClear
_computing_molecular_graphics 'CrystalStructure 4.2'
_computing_publication_material 'CrystalStructure 4.2 (Rigaku, 2015)'
_computing_structure_refinement 'SHELXL Version 2014/7 (Sheldrick, 2008)'
_computing_structure_solution 'SHELXT Version 2014/5 (Sheldrick, 2014)'
_diffrn_ambient_temperature 200
_diffrn_detector_area_resol_mean 7.111
_diffrn_measured_fraction_theta_full 0.992
_diffrn_measured_fraction_theta_max 0.992
_diffrn_measurement_device_type 'Rigaku Saturn724'
_diffrn_measurement_method \w
_diffrn_radiation_type 'Mo K\a'
_diffrn_radiation_wavelength 0.71075
_diffrn_reflns_av_R_equivalents 0.0704
_diffrn_reflns_Laue_measured_fraction_full 0.992
_diffrn_reflns_Laue_measured_fraction_max 0.992
_diffrn_reflns_limit_h_max 14
_diffrn_reflns_limit_h_min -14
_diffrn_reflns_limit_k_max 25
_diffrn_reflns_limit_k_min -24
_diffrn_reflns_limit_l_max 17
_diffrn_reflns_limit_l_min -17
_diffrn_reflns_number 26872
_diffrn_reflns_point_group_measured_fraction_full 0.992
_diffrn_reflns_point_group_measured_fraction_max 0.992
_diffrn_reflns_theta_full 25.242
_diffrn_reflns_theta_max 27.502
_diffrn_reflns_theta_min 3.278
_diffrn_standards_number 0
_exptl_absorpt_coefficient_mu 6.119
_exptl_absorpt_correction_T_max 0.577
_exptl_absorpt_correction_T_min 0.387
_exptl_absorpt_correction_type multi-scan
_exptl_absorpt_process_details 'REQAB (Rigaku, 1998)'
_exptl_crystal_colour purple
_exptl_crystal_density_diffrn 1.793
_exptl_crystal_density_method 'not measured'
_exptl_crystal_description block
_exptl_crystal_F_000 1420.00
_exptl_crystal_size_max 0.250
_exptl_crystal_size_mid 0.100
_exptl_crystal_size_min 0.090
_refine_diff_density_max 1.78
_refine_diff_density_min -1.22
_refine_ls_extinction_method none
_refine_ls_goodness_of_fit_ref 1.076
_refine_ls_hydrogen_treatment constr
_refine_ls_number_parameters 325
_refine_ls_number_reflns 6094
_refine_ls_number_restraints 0
_refine_ls_R_factor_all 0.0330
_refine_ls_R_factor_gt 0.0291
_refine_ls_shift/su_max 0.003
_refine_ls_structure_factor_coef Fsqd
_refine_ls_weighting_details 'w = 1/[\s^2^(Fo^2^)+(0.0395P)^2^] where P=(Fo^2^+2Fc^2^)/3'
_refine_ls_weighting_scheme calc
_refine_ls_wR_factor_gt 0.0710
_refine_ls_wR_factor_ref 0.0732
_reflns_Friedel_coverage 0.000
_reflns_number_gt 5399
_reflns_number_total 6094
_reflns_threshold_expression F^2^>2.0\s(F^2^)
_cod_data_source_file c6dt04685a2.cif
_cod_data_source_block NN-Au-FcPPh2
_cod_depositor_comments 'Adding full bibliography for 7041894--7041898.cif.'
_cod_database_code 7041898

loop_
_space_group_symop_id
_space_group_symop_operation_xyz
1 +X,+Y,+Z
2 -X,1/2+Y,1/2-Z
3 -X,-Y,-Z
4 +X,-1/2-Y,-1/2+Z

loop_
_atom_site_label
_atom_site_type_symbol
_atom_site_fract_x
_atom_site_fract_y
_atom_site_fract_z
_atom_site_U_iso_or_equiv
_atom_site_adp_type
_atom_site_occupancy
_atom_site_site_symmetry_order
_atom_site_calc_flag
_atom_site_refinement_flags_posn
_atom_site_refinement_flags_adp
Au1 Au 0.62281(2) 0.51952(2) 0.75003(2) 0.02864(6) Uani 1 1 d . .
Fe2 Fe 0.52075(4) 0.31860(2) 0.61683(4) 0.03169(11) Uani 1 1 d . .
P1 P 0.42411(8) 0.46877(4) 0.67839(7) 0.02522(16) Uani 1 1 d . .
O2 O 0.7201(2) 0.67637(12) 0.8235(2) 0.0422(6) Uani 1 1 d . .
O4 O 0.9392(3) 0.48047(12) 0.8255(3) 0.0510(7) Uani 1 1 d . .
N5 N 0.8108(3) 0.63468(13) 0.8313(2) 0.0301(6) Uani 1 1 d . .
N6 N 0.9141(3) 0.54300(15) 0.8325(2) 0.0351(6) Uani 1 1 d . .
C1 C 0.4082(3) 0.40113(15) 0.5850(2) 0.0280(6) Uani 1 1 d . .
C2 C 0.4752(4) 0.39950(18) 0.5137(3) 0.0408(8) Uani 1 1 d . .
H2A H 0.5378 0.4341 0.5102 0.049 Uiso 1 1 calc R U
C3 C 0.4373(5) 0.3404(2) 0.4492(3) 0.0549(11) Uani 1 1 d . .
H3 H 0.4703 0.3252 0.3932 0.066 Uiso 1 1 calc R U
C4 C 0.3503(4) 0.3055(2) 0.4792(3) 0.0568(11) Uani 1 1 d . .
H4A H 0.3099 0.2611 0.4479 0.068 Uiso 1 1 calc R U
C5 C 0.3304(3) 0.34154(18) 0.5631(3) 0.0420(8) Uani 1 1 d . .
H5 H 0.2718 0.3283 0.5996 0.050 Uiso 1 1 calc R U
C6 C 0.6779(7) 0.3264(3) 0.7637(6) 0.110(3) Uani 1 1 d . .
H6 H 0.7125 0.3689 0.8065 0.132 Uiso 1 1 calc R U
C7 C 0.7140(4) 0.2993(4) 0.6820(6) 0.102(2) Uani 1 1 d . .
H7 H 0.7800 0.3172 0.6565 0.123 Uiso 1 1 calc R U
C8 C 0.6405(4) 0.2384(2) 0.6478(4) 0.0609(12) Uani 1 1 d . .
H8 H 0.6433 0.2059 0.5909 0.073 Uiso 1 1 calc R U
C9 C 0.5669(5) 0.2326(2) 0.7054(4) 0.0661(13) Uani 1 1 d . .
H9 H 0.5045 0.1949 0.6967 0.079 Uiso 1 1 calc R U
C10 C 0.5889(7) 0.2839(4) 0.7760(4) 0.093(2) Uani 1 1 d . .
H10 H 0.5463 0.2907 0.8284 0.112 Uiso 1 1 calc R U
C11 C 0.2947(3) 0.52708(15) 0.5962(3) 0.0269(6) Uani 1 1 d . .
C12 C 0.2063(4) 0.51245(19) 0.4884(3) 0.0442(9) Uani 1 1 d . .
H12 H 0.2110 0.4707 0.4552 0.053 Uiso 1 1 calc R U
C13 C 0.1104(4) 0.5590(2) 0.4283(3) 0.0533(10) Uani 1 1 d . .
H13 H 0.0496 0.5491 0.3541 0.064 Uiso 1 1 calc R U
C14 C 0.1037(4) 0.61856(19) 0.4757(3) 0.0472(9) Uani 1 1 d . .
H14 H 0.0358 0.6494 0.4358 0.057 Uiso 1 1 calc R U
C15 C 0.1942(4) 0.63469(18) 0.5809(3) 0.0456(9) Uani 1 1 d . .
H15 H 0.1909 0.6772 0.6126 0.055 Uiso 1 1 calc R U
C16 C 0.2901(4) 0.58901(16) 0.6405(3) 0.0379(8) Uani 1 1 d . .
H16 H 0.3535 0.6005 0.7130 0.045 Uiso 1 1 calc R U
C17 C 0.3768(3) 0.43740(15) 0.7848(3) 0.0288(6) Uani 1 1 d . .
C18 C 0.4696(4) 0.43203(18) 0.8941(3) 0.0397(8) Uani 1 1 d . .
H18 H 0.5573 0.4449 0.9124 0.048 Uiso 1 1 calc R U
C19 C 0.4351(5) 0.4080(2) 0.9771(3) 0.0520(10) Uani 1 1 d . .
H19 H 0.4990 0.4040 1.0520 0.062 Uiso 1 1 calc R U
C20 C 0.3082(5) 0.38993(19) 0.9503(3) 0.0492(10) Uani 1 1 d . .
H20 H 0.2847 0.3732 1.0070 0.059 Uiso 1 1 calc R U
C21 C 0.2135(4) 0.3957(2) 0.8414(4) 0.0511(10) Uani 1 1 d . .
H21 H 0.1255 0.3835 0.8235 0.061 Uiso 1 1 calc R U
C22 C 0.2488(3) 0.41945(19) 0.7598(3) 0.0405(8) Uani 1 1 d . .
H22 H 0.1845 0.4236 0.6851 0.049 Uiso 1 1 calc R U
C23 C 0.7956(3) 0.56852(16) 0.8107(3) 0.0307(7) Uani 1 1 d . .
C24 C 0.9493(3) 0.65764(17) 0.8763(3) 0.0372(8) Uani 1 1 d . .
C25 C 1.0182(3) 0.59462(19) 0.8577(3) 0.0392(8) Uani 1 1 d . .
C26 C 0.9541(5) 0.7204(2) 0.8125(4) 0.0678(13) Uani 1 1 d . .
H26A H 1.0444 0.7366 0.8405 0.081 Uiso 1 1 calc R U
H26B H 0.9221 0.7098 0.7327 0.081 Uiso 1 1 calc R U
H26C H 0.8990 0.7553 0.8232 0.081 Uiso 1 1 calc R U
C27 C 0.9894(4) 0.6750(2) 0.9990(3) 0.0621(12) Uani 1 1 d . .
H27A H 1.0803 0.6904 1.0321 0.075 Uiso 1 1 calc R U
H27B H 0.9328 0.7107 1.0049 0.075 Uiso 1 1 calc R U
H27C H 0.9810 0.6350 1.0391 0.075 Uiso 1 1 calc R U
C28 C 1.0454(5) 0.5991(3) 0.7533(4) 0.0736(15) Uani 1 1 d . .
H28A H 1.1137 0.6326 0.7653 0.088 Uiso 1 1 calc R U
H28B H 1.0745 0.5552 0.7386 0.088 Uiso 1 1 calc R U
H28C H 0.9654 0.6124 0.6890 0.088 Uiso 1 1 calc R U
C29 C 1.1410(4) 0.5727(2) 0.9560(4) 0.0634(12) Uani 1 1 d . .
H29A H 1.2087 0.6070 0.9717 0.076 Uiso 1 1 calc R U
H29B H 1.1224 0.5667 1.0219 0.076 Uiso 1 1 calc R U
H29C H 1.1716 0.5301 0.9381 0.076 Uiso 1 1 calc R U

loop_
_atom_site_aniso_label
_atom_site_aniso_U_11
_atom_site_aniso_U_22
_atom_site_aniso_U_33
_atom_site_aniso_U_23
_atom_site_aniso_U_13
_atom_site_aniso_U_12
Au1 0.02124(8) 0.03146(9) 0.03019(8) -0.00188(4) 0.00774(6) -0.00528(4)
Fe2 0.0303(2) 0.0283(2) 0.0329(2) 0.00176(19) 0.0097(2) 0.00430(19)
P1 0.0205(4) 0.0282(4) 0.0251(4) -0.0012(3) 0.0077(3) -0.0017(3)
O2 0.0356(13) 0.0409(14) 0.0492(14) -0.0027(12) 0.0169(12) 0.0034(11)
O4 0.0439(16) 0.0378(15) 0.071(2) -0.0130(12) 0.0239(16) 0.0003(11)
N5 0.0253(13) 0.0345(14) 0.0291(13) 0.0003(11) 0.0097(11) -0.0018(11)
N6 0.0303(14) 0.0355(15) 0.0402(16) -0.0080(13) 0.0155(13) -0.0068(13)
C1 0.0245(14) 0.0294(15) 0.0259(15) 0.0013(12) 0.0062(12) 0.0042(12)
C2 0.060(2) 0.0367(18) 0.0316(17) 0.0101(15) 0.0244(17) 0.0130(17)
C3 0.077(3) 0.056(2) 0.0294(18) -0.0007(17) 0.020(2) 0.027(2)
C4 0.054(2) 0.043(2) 0.046(2) -0.0189(18) -0.0063(19) 0.010(2)
C5 0.0248(16) 0.0402(19) 0.052(2) -0.0085(16) 0.0070(15) -0.0011(15)
C6 0.083(4) 0.049(3) 0.102(5) -0.005(3) -0.055(4) 0.021(3)
C7 0.028(2) 0.115(5) 0.160(6) 0.081(5) 0.035(3) 0.024(3)
C8 0.056(3) 0.053(2) 0.070(3) 0.007(2) 0.022(2) 0.030(2)
C9 0.058(3) 0.056(3) 0.083(3) 0.034(3) 0.028(3) 0.018(2)
C10 0.129(6) 0.099(5) 0.040(3) 0.020(3) 0.023(3) 0.061(4)
C11 0.0222(15) 0.0303(16) 0.0276(16) 0.0020(12) 0.0098(13) -0.0016(12)
C12 0.036(2) 0.043(2) 0.039(2) -0.0082(15) 0.0021(17) 0.0074(16)
C13 0.040(2) 0.053(2) 0.043(2) -0.0028(18) -0.0061(17) 0.0100(19)
C14 0.040(2) 0.042(2) 0.053(2) 0.0099(17) 0.0124(18) 0.0132(17)
C15 0.052(2) 0.0318(18) 0.052(2) 0.0002(16) 0.0208(19) 0.0072(17)
C16 0.043(2) 0.0308(17) 0.0331(17) -0.0031(14) 0.0090(15) 0.0016(15)
C17 0.0323(16) 0.0276(15) 0.0278(14) -0.0005(13) 0.0140(13) 0.0035(13)
C18 0.0383(19) 0.044(2) 0.0330(17) 0.0052(15) 0.0107(15) -0.0017(16)
C19 0.068(3) 0.054(2) 0.0293(18) 0.0074(17) 0.0164(19) 0.001(2)
C20 0.077(3) 0.039(2) 0.050(2) 0.0073(17) 0.045(2) 0.004(2)
C21 0.047(2) 0.062(2) 0.060(2) 0.011(2) 0.038(2) 0.003(2)
C22 0.0302(17) 0.056(2) 0.0382(18) 0.0076(16) 0.0168(15) 0.0035(16)
C23 0.0260(15) 0.0359(17) 0.0282(15) -0.0020(13) 0.0092(13) -0.0056(13)
C24 0.0272(16) 0.0351(18) 0.046(2) -0.0072(15) 0.0120(15) -0.0107(14)
C25 0.0291(17) 0.047(2) 0.0446(19) -0.0132(16) 0.0182(15) -0.0122(15)
C26 0.054(3) 0.052(3) 0.099(4) 0.011(2) 0.034(3) -0.014(2)
C27 0.039(2) 0.084(3) 0.052(3) -0.035(2) 0.0081(19) -0.001(2)
C28 0.092(4) 0.072(3) 0.089(4) -0.028(3) 0.070(3) -0.034(3)
C29 0.0298(19) 0.057(3) 0.083(3) -0.020(2) 0.003(2) 0.0008(18)

loop_
_atom_type_symbol
_atom_type_description
_atom_type_scat_dispersion_real
_atom_type_scat_dispersion_imag
_atom_type_scat_source
C C 0.0033 0.0016
;
International Tables for Crystallography
(Vol. C, Tables 4.2.6.8 and 6.1.1.4)
;
H H 0.0000 0.0000
;
International Tables for Crystallography
(Vol. C, Table 6.1.1.4)
;
Au Au -2.0133 8.8022
;
International Tables for Crystallography
(Vol. C, Tables 4.2.6.8 and 6.1.1.4)
;
Fe Fe 0.3463 0.8444
;
International Tables for Crystallography
(Vol. C, Tables 4.2.6.8 and 6.1.1.4)
;
N N 0.0061 0.0033
;
International Tables for Crystallography
(Vol. C, Tables 4.2.6.8 and 6.1.1.4)
;
O O 0.0106 0.0060
;
International Tables for Crystallography
(Vol. C, Tables 4.2.6.8 and 6.1.1.4)
;
P P 0.1023 0.0942
;
International Tables for Crystallography
(Vol. C, Tables 4.2.6.8 and 6.1.1.4)
;

loop_
_geom_angle_atom_site_label_1
_geom_angle_atom_site_label_2
_geom_angle_atom_site_label_3
_geom_angle
C23 Au1 P1 177.46(9)
C6 Fe2 C1 111.3(2)
C6 Fe2 C5 134.7(3)
C1 Fe2 C5 41.69(13)
C6 Fe2 C9 66.3(2)
C1 Fe2 C9 143.47(17)
C5 Fe2 C9 112.10(18)
C6 Fe2 C7 40.9(3)
C1 Fe2 C7 136.1(2)
C5 Fe2 C7 175.5(3)
C9 Fe2 C7 67.6(2)
C6 Fe2 C8 67.7(2)
C1 Fe2 C8 177.25(17)
C5 Fe2 C8 140.84(18)
C9 Fe2 C8 38.86(17)
C7 Fe2 C8 41.5(2)
C6 Fe2 C10 39.8(3)
C1 Fe2 C10 115.32(19)
C5 Fe2 C10 109.2(2)
C9 Fe2 C10 38.5(2)
C7 Fe2 C10 67.6(3)
C8 Fe2 C10 65.7(2)
C6 Fe2 C2 117.2(2)
C1 Fe2 C2 41.46(13)
C5 Fe2 C2 69.50(16)
C9 Fe2 C2 173.79(18)
C7 Fe2 C2 111.27(19)
C8 Fe2 C2 136.39(17)
C10 Fe2 C2 147.4(2)
C6 Fe2 C4 172.9(3)
C1 Fe2 C4 68.88(14)
C5 Fe2 C4 40.81(15)
C9 Fe2 C4 109.0(2)
C7 Fe2 C4 143.7(3)
C8 Fe2 C4 112.45(18)
C10 Fe2 C4 133.3(3)
C2 Fe2 C4 67.99(17)
C6 Fe2 C3 147.4(3)
C1 Fe2 C3 68.73(14)
C5 Fe2 C3 68.35(17)
C9 Fe2 C3 133.9(2)
C7 Fe2 C3 115.3(2)
C8 Fe2 C3 110.62(17)
C10 Fe2 C3 171.5(3)
C2 Fe2 C3 40.41(15)
C4 Fe2 C3 39.72(18)
C1 P1 C17 107.20(15)
C1 P1 C11 104.29(14)
C17 P1 C11 104.93(15)
C1 P1 Au1 114.87(11)
C17 P1 Au1 113.05(11)
C11 P1 Au1 111.66(11)
O2 N5 C23 126.0(3)
O2 N5 C24 119.9(3)
C23 N5 C24 113.9(3)
O4 N6 C23 125.3(3)
O4 N6 C25 120.4(3)
C23 N6 C25 114.1(3)
C2 C1 C5 107.2(3)
C2 C1 P1 122.8(3)
C5 C1 P1 130.0(3)
C2 C1 Fe2 69.97(18)
C5 C1 Fe2 69.20(19)
P1 C1 Fe2 126.97(16)
C3 C2 C1 107.7(3)
C3 C2 Fe2 70.6(2)
C1 C2 Fe2 68.57(18)
C3 C2 H2A 126.2
C1 C2 H2A 126.2
Fe2 C2 H2A 126.2
C4 C3 C2 108.6(3)
C4 C3 Fe2 69.5(2)
C2 C3 Fe2 68.97(19)
C4 C3 H3 125.7
C2 C3 H3 125.7
Fe2 C3 H3 125.7
C3 C4 C5 109.3(3)
C3 C4 Fe2 70.8(2)
C5 C4 Fe2 68.8(2)
C3 C4 H4A 125.3
C5 C4 H4A 125.3
Fe2 C4 H4A 125.3
C4 C5 C1 107.2(3)
C4 C5 Fe2 70.4(2)
C1 C5 Fe2 69.11(18)
C4 C5 H5 126.4
C1 C5 H5 126.4
Fe2 C5 H5 126.4
C10 C6 C7 108.1(5)
C10 C6 Fe2 70.8(3)
C7 C6 Fe2 69.9(3)
C10 C6 H6 125.9
C7 C6 H6 125.9
Fe2 C6 H6 125.9
C6 C7 C8 104.6(5)
C6 C7 Fe2 69.3(3)
C8 C7 Fe2 69.3(2)
C6 C7 H7 127.7
C8 C7 H7 127.7
Fe2 C7 H7 127.7
C9 C8 C7 108.0(5)
C9 C8 Fe2 70.4(2)
C7 C8 Fe2 69.2(2)
C9 C8 H8 126.0
C7 C8 H8 126.0
Fe2 C8 H8 126.0
C10 C9 C8 110.4(5)
C10 C9 Fe2 71.3(3)
C8 C9 Fe2 70.8(2)
C10 C9 H9 124.8
C8 C9 H9 124.8
Fe2 C9 H9 124.8
C9 C10 C6 108.9(6)
C9 C10 Fe2 70.2(3)
C6 C10 Fe2 69.4(3)
C9 C10 H10 125.6
C6 C10 H10 125.6
Fe2 C10 H10 125.6
C16 C11 C12 119.1(3)
C16 C11 P1 118.8(3)
C12 C11 P1 122.0(2)
C11 C12 C13 119.9(3)
C11 C12 H12 120.1
C13 C12 H12 120.1
C14 C13 C12 120.0(4)
C14 C13 H13 120.0
C12 C13 H13 120.0
C13 C14 C15 120.5(4)
C13 C14 H14 119.7
C15 C14 H14 119.7
C14 C15 C16 119.7(3)
C14 C15 H15 120.1
C16 C15 H15 120.1
C11 C16 C15 120.6(3)
C11 C16 H16 119.7
C15 C16 H16 119.7
C18 C17 C22 119.2(3)
C18 C17 P1 119.5(3)
C22 C17 P1 121.4(3)
C17 C18 C19 120.3(4)
C17 C18 H18 119.8
C19 C18 H18 119.8
C20 C19 C18 119.5(4)
C20 C19 H19 120.2
C18 C19 H19 120.2
C19 C20 C21 121.0(3)
C19 C20 H20 119.5
C21 C20 H20 119.5
C22 C21 C20 119.0(4)
C22 C21 H21 120.5
C20 C21 H21 120.5
C21 C22 C17 121.0(3)
C21 C22 H22 119.5
C17 C22 H22 119.5
N5 C23 N6 107.2(3)
N5 C23 Au1 125.1(2)
N6 C23 Au1 127.6(2)
N5 C24 C26 107.8(3)
N5 C24 C27 106.8(3)
C26 C24 C27 109.6(3)
N5 C24 C25 101.5(2)
C26 C24 C25 116.3(3)
C27 C24 C25 113.9(3)
N6 C25 C29 110.3(3)
N6 C25 C28 106.0(3)
C29 C25 C28 109.2(4)
N6 C25 C24 101.2(3)
C29 C25 C24 116.1(3)
C28 C25 C24 113.3(4)
C24 C26 H26A 109.5
C24 C26 H26B 109.5
H26A C26 H26B 109.5
C24 C26 H26C 109.5
H26A C26 H26C 109.5
H26B C26 H26C 109.5
C24 C27 H27A 109.5
C24 C27 H27B 109.5
H27A C27 H27B 109.5
C24 C27 H27C 109.5
H27A C27 H27C 109.5
H27B C27 H27C 109.5
C25 C28 H28A 109.5
C25 C28 H28B 109.5
H28A C28 H28B 109.5
C25 C28 H28C 109.5
H28A C28 H28C 109.5
H28B C28 H28C 109.5
C25 C29 H29A 109.5
C25 C29 H29B 109.5
H29A C29 H29B 109.5
C25 C29 H29C 109.5
H29A C29 H29C 109.5
H29B C29 H29C 109.5

loop_
_geom_bond_atom_site_label_1
_geom_bond_atom_site_label_2
_geom_bond_distance
Au1 C23 2.020(3)
Au1 P1 2.2714(12)
Fe2 C6 2.009(5)
Fe2 C1 2.010(3)
Fe2 C5 2.011(4)
Fe2 C9 2.013(4)
Fe2 C7 2.017(4)
Fe2 C8 2.018(4)
Fe2 C10 2.026(5)
Fe2 C2 2.028(3)
Fe2 C4 2.032(4)
Fe2 C3 2.050(4)
P1 C1 1.780(3)
P1 C17 1.804(3)
P1 C11 1.824(3)
O2 N5 1.286(3)
O4 N6 1.288(4)
N5 C23 1.341(4)
N5 C24 1.492(4)
N6 C23 1.343(4)
N6 C25 1.489(4)
C1 C2 1.429(5)
C1 C5 1.430(5)
C2 C3 1.409(5)
C2 H2A 1.0000
C3 C4 1.387(6)
C3 H3 1.0000
C4 C5 1.410(5)
C4 H4A 1.0000
C5 H5 1.0000
C6 C10 1.373(10)
C6 C7 1.405(9)
C6 H6 1.0000
C7 C8 1.430(8)
C7 H7 1.0000
C8 C9 1.341(6)
C8 H8 1.0000
C9 C10 1.332(8)
C9 H9 1.0000
C10 H10 1.0000
C11 C16 1.373(4)
C11 C12 1.381(5)
C12 C13 1.392(5)
C12 H12 0.9500
C13 C14 1.355(6)
C13 H13 0.9500
C14 C15 1.370(5)
C14 H14 0.9500
C15 C16 1.379(5)
C15 H15 0.9500
C16 H16 0.9500
C17 C18 1.384(4)
C17 C22 1.385(5)
C18 C19 1.388(5)
C18 H18 0.9500
C19 C20 1.370(6)
C19 H19 0.9500
C20 C21 1.388(6)
C20 H20 0.9500
C21 C22 1.374(5)
C21 H21 0.9500
C22 H22 0.9500
C24 C26 1.517(5)
C24 C27 1.522(5)
C24 C25 1.547(5)
C25 C29 1.511(5)
C25 C28 1.529(5)
C26 H26A 0.9800
C26 H26B 0.9800
C26 H26C 0.9800
C27 H27A 0.9800
C27 H27B 0.9800
C27 H27C 0.9800
C28 H28A 0.9800
C28 H28B 0.9800
C28 H28C 0.9800
C29 H29A 0.9800
C29 H29B 0.9800
C29 H29C 0.9800

loop_
_geom_torsion_atom_site_label_1
_geom_torsion_atom_site_label_2
_geom_torsion_atom_site_label_3
_geom_torsion_atom_site_label_4
_geom_torsion
C17 P1 C1 C2 -158.9(3)
C11 P1 C1 C2 90.2(3)
Au1 P1 C1 C2 -32.3(3)
C17 P1 C1 C5 22.6(3)
C11 P1 C1 C5 -88.3(3)
Au1 P1 C1 C5 149.1(3)
C17 P1 C1 Fe2 -70.3(2)
C11 P1 C1 Fe2 178.73(19)
Au1 P1 C1 Fe2 56.2(2)
C5 C1 C2 C3 0.6(4)
P1 C1 C2 C3 -178.2(2)
Fe2 C1 C2 C3 60.0(2)
C5 C1 C2 Fe2 -59.4(2)
P1 C1 C2 Fe2 121.8(2)
C1 C2 C3 C4 -0.5(4)
Fe2 C2 C3 C4 58.3(3)
C1 C2 C3 Fe2 -58.8(2)
C2 C3 C4 C5 0.2(4)
Fe2 C3 C4 C5 58.1(3)
C2 C3 C4 Fe2 -58.0(3)
C3 C4 C5 C1 0.2(4)
Fe2 C4 C5 C1 59.6(2)
C3 C4 C5 Fe2 -59.4(3)
C2 C1 C5 C4 -0.5(4)
P1 C1 C5 C4 178.2(3)
Fe2 C1 C5 C4 -60.4(2)
C2 C1 C5 Fe2 59.9(2)
P1 C1 C5 Fe2 -121.4(3)
C10 C6 C7 C8 0.0(5)
Fe2 C6 C7 C8 -60.7(3)
C10 C6 C7 Fe2 60.7(4)
C6 C7 C8 C9 0.8(5)
Fe2 C7 C8 C9 -59.9(3)
C6 C7 C8 Fe2 60.7(3)
C7 C8 C9 C10 -1.4(5)
Fe2 C8 C9 C10 -60.5(3)
C7 C8 C9 Fe2 59.1(3)
C8 C9 C10 C6 1.4(6)
Fe2 C9 C10 C6 -58.8(4)
C8 C9 C10 Fe2 60.2(3)
C7 C6 C10 C9 -0.8(6)
Fe2 C6 C10 C9 59.3(4)
C7 C6 C10 Fe2 -60.1(4)
C1 P1 C11 C16 -172.4(3)
C17 P1 C11 C16 75.0(3)
Au1 P1 C11 C16 -47.8(3)
C1 P1 C11 C12 3.6(3)
C17 P1 C11 C12 -109.0(3)
Au1 P1 C11 C12 128.2(3)
C16 C11 C12 C13 -3.1(6)
P1 C11 C12 C13 -179.0(3)
C11 C12 C13 C14 -0.1(7)
C12 C13 C14 C15 2.8(7)
C13 C14 C15 C16 -2.3(6)
C12 C11 C16 C15 3.6(6)
P1 C11 C16 C15 179.7(3)
C14 C15 C16 C11 -0.9(6)
C1 P1 C17 C18 113.2(3)
C11 P1 C17 C18 -136.3(3)
Au1 P1 C17 C18 -14.4(3)
C1 P1 C17 C22 -67.8(3)
C11 P1 C17 C22 42.7(3)
Au1 P1 C17 C22 164.6(2)
C22 C17 C18 C19 1.0(5)
P1 C17 C18 C19 -180.0(3)
C17 C18 C19 C20 -0.4(6)
C18 C19 C20 C21 -0.4(6)
C19 C20 C21 C22 0.6(6)
C20 C21 C22 C17 0.0(6)
C18 C17 C22 C21 -0.8(5)
P1 C17 C22 C21 -179.8(3)
O2 N5 C23 N6 -177.8(3)
C24 N5 C23 N6 -3.2(4)
O2 N5 C23 Au1 5.2(4)
C24 N5 C23 Au1 179.8(2)
O4 N6 C23 N5 177.8(3)
C25 N6 C23 N5 -7.0(4)
O4 N6 C23 Au1 -5.2(5)
C25 N6 C23 Au1 169.9(2)
O2 N5 C24 C26 -51.2(4)
C23 N5 C24 C26 133.8(3)
O2 N5 C24 C27 66.5(4)
C23 N5 C24 C27 -108.4(3)
O2 N5 C24 C25 -174.0(3)
C23 N5 C24 C25 11.1(4)
O4 N6 C25 C29 -47.8(4)
C23 N6 C25 C29 136.9(3)
O4 N6 C25 C28 70.3(4)
C23 N6 C25 C28 -105.0(4)
O4 N6 C25 C24 -171.2(3)
C23 N6 C25 C24 13.4(4)
N5 C24 C25 N6 -13.3(3)
C26 C24 C25 N6 -130.0(3)
C27 C24 C25 N6 101.0(3)
N5 C24 C25 C29 -132.6(3)
C26 C24 C25 C29 110.7(4)
C27 C24 C25 C29 -18.3(5)
N5 C24 C25 C28 99.7(3)
C26 C24 C25 C28 -17.0(5)
C27 C24 C25 C28 -146.0(3)
